data_2235271
loop_
_publ_author_name
'Hu, Shu-Zhi'
'Jin, Lu'
'Yu, Tong'
'Tian, Hai-Yan'
'Jiang, Ren-Wang'

_publ_section_title
;
 Brusatol
;
_journal_coeditor_code VM2168
_journal_issue 6
_journal_name_full 'Acta Crystallographica Section E'
_journal_page_first o1592
_journal_page_last o1593
_journal_paper_doi 10.1107/S1600536812018582
_journal_volume 68
_journal_year 2012
_chemical_formula_iupac 'C26 H32 O11'
_chemical_formula_moiety 'C26 H32 O11'
_chemical_formula_sum 'C26 H32 O11'
_chemical_formula_weight 520.52
_chemical_name_common brusatol
_chemical_name_systematic
;
brusatol
;
_space_group_IT_number 19
_space_group_name_Hall 'P 2ac 2ab'
_symmetry_cell_setting orthorhombic
_symmetry_space_group_name_Hall 'P 2ac 2ab'
_symmetry_space_group_name_H-M 'P 21 21 21'
_atom_sites_solution_hydrogens geom
_atom_sites_solution_primary direct
_atom_sites_solution_secondary difmap
_audit_creation_method SHELXL-97
_cell_angle_alpha 90.00
_cell_angle_beta 90.00
_cell_angle_gamma 90.00
_cell_formula_units_Z 4
_cell_length_a 6.71620(10)
_cell_length_b 13.6796(2)
_cell_length_c 25.9859(5)
_cell_measurement_reflns_used 2860
_cell_measurement_temperature 288(2)
_cell_measurement_theta_max 62.5475
_cell_measurement_theta_min 3.2280
_cell_volume 2387.45(7)
_computing_cell_refinement 'CrysAlis PRO (Agilent, 2011)'
_computing_data_collection 'CrysAlis PRO (Agilent, 2011)'
_computing_data_reduction 'CrysAlis PRO (Agilent, 2011)'
_computing_molecular_graphics 'XP in SHELXTL (Sheldrick, 2008)'
_computing_publication_material 'SHELXTL (Sheldrick, 2008)'
_computing_structure_refinement 'SHELXTL (Sheldrick, 2008)'
_computing_structure_solution 'SHELXTL (Sheldrick, 2008)'
_diffrn_ambient_temperature 288(2)
_diffrn_measured_fraction_theta_full 0.990
_diffrn_measured_fraction_theta_max 0.991
_diffrn_measurement_device_type 'Oxford Gemini S Ultra Sapphire CCD'
_diffrn_measurement_method '\w scan'
_diffrn_radiation_monochromator mirror
_diffrn_radiation_source 'fine-focus sealed tube'
_diffrn_radiation_type CuK\a
_diffrn_radiation_wavelength 1.54184
_diffrn_reflns_av_R_equivalents 0.0195
_diffrn_reflns_av_sigmaI/netI 0.0314
_diffrn_reflns_limit_h_max 6
_diffrn_reflns_limit_h_min -7
_diffrn_reflns_limit_k_max 15
_diffrn_reflns_limit_k_min -13
_diffrn_reflns_limit_l_max 29
_diffrn_reflns_limit_l_min -29
_diffrn_reflns_number 4961
_diffrn_reflns_theta_full 62.64
_diffrn_reflns_theta_max 62.5475
_diffrn_reflns_theta_min 3.2280
_diffrn_standards_decay_% 0
_diffrn_standards_number 0
_exptl_absorpt_coefficient_mu 0.955
_exptl_absorpt_correction_T_max 1.00000
_exptl_absorpt_correction_T_min 0.74745
_exptl_absorpt_correction_type multi-scan
_exptl_absorpt_process_details '(CrysAlis PRO; Agilent, 2011)'
_exptl_crystal_colour colourless
_exptl_crystal_density_diffrn 1.448
_exptl_crystal_density_method 'not measured'
_exptl_crystal_description needle
_exptl_crystal_F_000 1104
_exptl_crystal_size_max 0.44
_exptl_crystal_size_mid 0.15
_exptl_crystal_size_min 0.11
_refine_diff_density_max 0.267
_refine_diff_density_min -0.183
_refine_ls_abs_structure_details 'Flack (1983), 1167 Friedel pairs'
_refine_ls_abs_structure_Flack -0.07(19)
_refine_ls_extinction_coef 0.0070(4)
_refine_ls_extinction_expression Fc^*^=kFc[1+0.001xFc^2^\l^3^/sin(2\q)]^-1/4^
_refine_ls_extinction_method 'SHELXTL (Sheldrick, 2008)'
_refine_ls_goodness_of_fit_ref 1.027
_refine_ls_hydrogen_treatment constr
_refine_ls_matrix_type full
_refine_ls_number_parameters 338
_refine_ls_number_reflns 3380
_refine_ls_number_restraints 0
_refine_ls_restrained_S_all 1.027
_refine_ls_R_factor_all 0.0348
_refine_ls_R_factor_gt 0.0323
_refine_ls_shift/su_max 0.001
_refine_ls_shift/su_mean 0.000
_refine_ls_structure_factor_coef Fsqd
_refine_ls_weighting_details 'calc w=1/[\s^2^(Fo^2^)+(0.0463P)^2^+0.5393P] where P=(Fo^2^+2Fc^2^)/3'
_refine_ls_weighting_scheme calc
_refine_ls_wR_factor_gt 0.0827
_refine_ls_wR_factor_ref 0.0847
_reflns_number_gt 3182
_reflns_number_total 3380
_reflns_threshold_expression I>2sigma(I)
_cod_data_source_file vm2168.cif
_cod_data_source_block I
_cod_database_code 2235271
_cod_database_fobs_code 2235271

loop_
_symmetry_equiv_pos_as_xyz
'x, y, z'
'-x+1/2, -y, z+1/2'
'-x, y+1/2, -z+1/2'
'x+1/2, -y+1/2, -z'

loop_
_atom_site_type_symbol
_atom_site_label
_atom_site_fract_x
_atom_site_fract_y
_atom_site_fract_z
_atom_site_U_iso_or_equiv
_atom_site_adp_type
_atom_site_calc_flag
_atom_site_refinement_flags
_atom_site_occupancy
_atom_site_symmetry_multiplicity
O O1 0.6704(3) 0.54720(14) 0.02225(7) 0.0561(6) Uani d . 1 1
O O2 0.7863(3) 0.37039(16) -0.00367(7) 0.0551(5) Uani d . 1 1
H H2A 0.7975 0.4234 -0.0181 0.094(15) Uiso calc R 1 1
O O3 0.0404(3) 0.54519(13) 0.14364(6) 0.0441(5) Uani d . 1 1
H H3A -0.0296 0.5919 0.1516 0.080(12) Uiso calc R 1 1
O O4 0.2361(3) 0.56662(12) 0.27424(6) 0.0411(4) Uani d . 1 1
H H4A 0.2887 0.6182 0.2656 0.069(11) Uiso calc R 1 1
O O5 -0.2473(3) 0.51540(14) 0.30530(8) 0.0653(6) Uani d . 1 1
O O6 -0.0670(2) 0.39701(16) 0.34093(6) 0.0505(5) Uani d . 1 1
O O7 -0.1327(2) 0.40828(12) 0.21639(6) 0.0342(4) Uani d . 1 1
O O8 0.4711(2) 0.23809(11) 0.21922(6) 0.0349(4) Uani d . 1 1
O O9 0.6417(3) 0.25571(13) 0.28957(6) 0.0424(4) Uani d . 1 1
O O10 0.3429(2) 0.35608(10) 0.33806(5) 0.0281(3) Uani d . 1 1
O O11 0.2397(3) 0.20076(11) 0.33187(6) 0.0389(4) Uani d . 1 1
C C1 0.5140(4) 0.50092(16) 0.10202(8) 0.0332(5) Uani d . 1 1
H H1A 0.4364 0.5605 0.0990 0.040 Uiso calc R 1 1
H H1B 0.6112 0.5104 0.1292 0.040 Uiso calc R 1 1
C C2 0.6203(4) 0.48223(18) 0.05223(9) 0.0377(6) Uani d . 1 1
C C3 0.6762(4) 0.38148(18) 0.04044(9) 0.0370(6) Uani d . 1 1
C C4 0.6333(4) 0.30630(17) 0.07122(8) 0.0333(5) Uani d . 1 1
C C5 0.5044(3) 0.32145(15) 0.11842(8) 0.0273(5) Uani d . 1 1
H H5A 0.5971 0.3306 0.1471 0.033 Uiso calc R 1 1
C C6 0.3745(4) 0.23359(15) 0.13322(8) 0.0311(5) Uani d . 1 1
H H6A 0.2654 0.2271 0.1090 0.037 Uiso calc R 1 1
H H6B 0.4532 0.1742 0.1319 0.037 Uiso calc R 1 1
C C7 0.2931(3) 0.24785(15) 0.18675(8) 0.0276(5) Uani d . 1 1
H H7A 0.2018 0.1940 0.1946 0.033 Uiso calc R 1 1
C C8 0.1859(3) 0.34436(15) 0.19626(8) 0.0237(5) Uani d . 1 1
C C9 0.2988(3) 0.43333(15) 0.17275(8) 0.0247(5) Uani d . 1 1
H H9A 0.4203 0.4388 0.1934 0.030 Uiso calc R 1 1
C C10 0.3752(3) 0.41578(15) 0.11664(8) 0.0256(5) Uani d . 1 1
C C11 0.1883(4) 0.53042(16) 0.18209(8) 0.0309(5) Uani d . 1 1
H H11A 0.2859 0.5833 0.1788 0.037 Uiso calc R 1 1
C C12 0.0966(3) 0.53777(15) 0.23619(8) 0.0293(5) Uani d . 1 1
H H12A -0.0104 0.5864 0.2352 0.035 Uiso calc R 1 1
C C13 0.0083(3) 0.44045(16) 0.25471(8) 0.0293(5) Uani d . 1 1
C C14 0.1578(3) 0.35654(15) 0.25474(8) 0.0236(4) Uani d . 1 1
H H14A 0.0874 0.2983 0.2671 0.028 Uiso calc R 1 1
C C15 0.3574(3) 0.35998(15) 0.28264(7) 0.0250(4) Uani d . 1 1
H H15A 0.4201 0.4225 0.2738 0.030 Uiso calc R 1 1
C C16 0.4981(4) 0.27969(16) 0.26507(8) 0.0299(5) Uani d . 1 1
C C18 0.7205(4) 0.2074(2) 0.06165(10) 0.0464(7) Uani d . 1 1
H H18A 0.7984 0.2089 0.0307 0.070 Uiso calc R 1 1
H H18B 0.6152 0.1605 0.0580 0.070 Uiso calc R 1 1
H H18C 0.8038 0.1893 0.0901 0.070 Uiso calc R 1 1
C C19 0.2138(4) 0.40703(18) 0.07452(8) 0.0340(5) Uani d . 1 1
H H19A 0.2763 0.3965 0.0418 0.051 Uiso calc R 1 1
H H19B 0.1371 0.4662 0.0734 0.051 Uiso calc R 1 1
H H19C 0.1278 0.3530 0.0823 0.051 Uiso calc R 1 1
C C20 -0.0349(3) 0.34250(16) 0.18165(8) 0.0302(5) Uani d . 1 1
H H20A -0.0530 0.3637 0.1463 0.036 Uiso calc R 1 1
H H20B -0.0884 0.2770 0.1852 0.036 Uiso calc R 1 1
C C21 -0.1136(4) 0.45655(17) 0.30335(9) 0.0355(6) Uani d . 1 1
C C22 -0.1880(5) 0.4031(3) 0.38682(10) 0.0779(11) Uani d . 1 1
H H22A -0.1412 0.3565 0.4117 0.117 Uiso calc R 1 1
H H22B -0.3240 0.3889 0.3783 0.117 Uiso calc R 1 1
H H22C -0.1790 0.4677 0.4010 0.117 Uiso calc R 1 1
C C1' 0.2828(3) 0.27079(16) 0.35871(8) 0.0308(5) Uani d . 1 1
C C2' 0.2793(4) 0.26745(17) 0.41472(8) 0.0365(6) Uani d . 1 1
H H2'A 0.2646 0.2051 0.4284 0.044 Uiso calc R 1 1
C C3' 0.2934(4) 0.33837(18) 0.44969(9) 0.0384(6) Uani d . 1 1
C C4' 0.3105(5) 0.44546(19) 0.43916(10) 0.0527(7) Uani d . 1 1
H H4'A 0.3144 0.4562 0.4027 0.079 Uiso calc R 1 1
H H4'B 0.4305 0.4701 0.4545 0.079 Uiso calc R 1 1
H H4'C 0.1977 0.4788 0.4536 0.079 Uiso calc R 1 1
C C5' 0.2881(5) 0.3129(2) 0.50613(9) 0.0623(9) Uani d . 1 1
H H5'A 0.2802 0.2432 0.5100 0.093 Uiso calc R 1 1
H H5'B 0.1739 0.3427 0.5218 0.093 Uiso calc R 1 1
H H5'C 0.4070 0.3365 0.5225 0.093 Uiso calc R 1 1

loop_
_atom_site_aniso_label
_atom_site_aniso_U_11
_atom_site_aniso_U_22
_atom_site_aniso_U_33
_atom_site_aniso_U_12
_atom_site_aniso_U_13
_atom_site_aniso_U_23
O1 0.0727(14) 0.0511(11) 0.0444(10) -0.0068(11) 0.0227(11) 0.0081(9)
O2 0.0584(12) 0.0674(13) 0.0396(10) -0.0005(11) 0.0244(9) -0.0064(10)
O3 0.0530(11) 0.0436(10) 0.0356(9) 0.0246(9) -0.0004(8) 0.0049(7)
O4 0.0518(10) 0.0336(9) 0.0378(9) -0.0135(9) 0.0035(8) -0.0034(7)
O5 0.0682(14) 0.0472(11) 0.0805(14) 0.0163(11) 0.0418(12) 0.0069(10)
O6 0.0322(9) 0.0896(14) 0.0296(8) 0.0093(10) 0.0090(8) 0.0096(9)
O7 0.0231(7) 0.0424(9) 0.0372(8) 0.0033(7) -0.0018(7) -0.0045(7)
O8 0.0376(9) 0.0365(8) 0.0308(8) 0.0146(8) -0.0027(8) -0.0025(7)
O9 0.0359(9) 0.0523(10) 0.0388(9) 0.0117(8) -0.0061(8) 0.0073(8)
O10 0.0336(8) 0.0287(8) 0.0219(7) -0.0042(7) -0.0026(7) 0.0022(6)
O11 0.0555(11) 0.0297(8) 0.0314(8) -0.0101(8) -0.0033(8) -0.0006(7)
C1 0.0356(12) 0.0338(12) 0.0301(11) -0.0011(11) 0.0055(10) -0.0005(9)
C2 0.0378(13) 0.0440(14) 0.0311(12) -0.0058(12) 0.0058(11) 0.0008(11)
C3 0.0319(12) 0.0496(15) 0.0295(11) 0.0001(11) 0.0092(10) -0.0069(11)
C4 0.0285(11) 0.0406(13) 0.0307(11) 0.0020(11) -0.0014(11) -0.0105(11)
C5 0.0256(11) 0.0306(11) 0.0259(10) 0.0027(10) -0.0019(10) -0.0041(9)
C6 0.0355(12) 0.0257(11) 0.0321(11) 0.0020(11) 0.0011(11) -0.0056(9)
C7 0.0275(11) 0.0249(10) 0.0303(11) -0.0003(9) -0.0016(10) -0.0014(9)
C8 0.0234(11) 0.0241(11) 0.0235(10) -0.0005(9) 0.0000(9) -0.0037(8)
C9 0.0257(10) 0.0254(10) 0.0230(10) -0.0007(9) -0.0004(9) -0.0014(8)
C10 0.0239(10) 0.0283(11) 0.0248(11) 0.0021(10) 0.0012(9) -0.0004(9)
C11 0.0362(12) 0.0241(10) 0.0323(11) 0.0037(10) 0.0055(10) 0.0037(9)
C12 0.0328(12) 0.0235(11) 0.0316(11) 0.0052(10) 0.0058(10) 0.0007(9)
C13 0.0266(10) 0.0305(12) 0.0307(11) -0.0006(10) 0.0038(10) -0.0009(9)
C14 0.0246(10) 0.0229(10) 0.0234(10) -0.0025(9) 0.0009(9) 0.0010(8)
C15 0.0271(10) 0.0270(10) 0.0209(9) -0.0019(9) -0.0010(9) 0.0042(9)
C16 0.0308(12) 0.0301(12) 0.0289(11) 0.0009(10) 0.0015(10) 0.0068(9)
C18 0.0416(14) 0.0490(15) 0.0487(15) 0.0056(13) 0.0082(13) -0.0169(12)
C19 0.0337(12) 0.0423(13) 0.0260(11) 0.0037(12) -0.0039(10) -0.0007(10)
C20 0.0257(11) 0.0352(12) 0.0299(11) -0.0013(10) -0.0024(10) -0.0015(9)
C21 0.0325(12) 0.0319(12) 0.0421(13) -0.0048(11) 0.0101(11) -0.0058(11)
C22 0.0446(17) 0.157(4) 0.0324(15) 0.009(2) 0.0143(13) 0.0076(19)
C1' 0.0333(12) 0.0300(12) 0.0291(11) -0.0013(11) 0.0003(10) 0.0034(10)
C2' 0.0463(14) 0.0349(12) 0.0284(11) 0.0027(12) -0.0004(11) 0.0069(10)
C3' 0.0368(13) 0.0484(14) 0.0299(12) 0.0042(12) -0.0002(11) -0.0020(11)
C4' 0.0618(18) 0.0455(15) 0.0508(16) -0.0112(15) 0.0082(15) -0.0182(13)
C5' 0.081(2) 0.077(2) 0.0292(13) 0.019(2) -0.0019(15) -0.0030(14)

loop_
_atom_type_symbol
_atom_type_description
_atom_type_scat_dispersion_real
_atom_type_scat_dispersion_imag
_atom_type_scat_source
C C 0.0181 0.0091 'International Tables Vol C Tables 4.2.6.8 and 6.1.1.4'
H H 0.0000 0.0000 'International Tables Vol C Tables 4.2.6.8 and 6.1.1.4'
O O 0.0492 0.0322 'International Tables Vol C Tables 4.2.6.8 and 6.1.1.4'

loop_
_geom_angle_atom_site_label_1
_geom_angle_atom_site_label_2
_geom_angle_atom_site_label_3
_geom_angle
C3 O2 H2A 109.5
C11 O3 H3A 109.5
C12 O4 H4A 109.5
C21 O6 C22 116.4(2)
C20 O7 C13 108.99(16)
C16 O8 C7 125.83(17)
C1' O10 C15 116.72(16)
C2 C1 C10 111.86(18)
C2 C1 H1A 109.2
C10 C1 H1A 109.2
C2 C1 H1B 109.2
C10 C1 H1B 109.2
H1A C1 H1B 107.9
O1 C2 C3 118.6(2)
O1 C2 C1 123.6(2)
C3 C2 C1 117.6(2)
C4 C3 O2 122.1(2)
C4 C3 C2 123.1(2)
O2 C3 C2 114.7(2)
C3 C4 C18 120.9(2)
C3 C4 C5 120.2(2)
C18 C4 C5 118.8(2)
C4 C5 C6 114.88(17)
C4 C5 C10 114.09(17)
C6 C5 C10 109.88(17)
C4 C5 H5A 105.7
C6 C5 H5A 105.7
C10 C5 H5A 105.7
C7 C6 C5 109.64(17)
C7 C6 H6A 109.7
C5 C6 H6A 109.7
C7 C6 H6B 109.7
C5 C6 H6B 109.7
H6A C6 H6B 108.2
O8 C7 C6 102.92(17)
O8 C7 C8 111.71(16)
C6 C7 C8 115.66(18)
O8 C7 H7A 108.8
C6 C7 H7A 108.8
C8 C7 H7A 108.8
C7 C8 C20 113.77(18)
C7 C8 C14 108.16(17)
C20 C8 C14 97.32(17)
C7 C8 C9 112.53(17)
C20 C8 C9 112.77(17)
C14 C8 C9 111.21(16)
C11 C9 C8 112.15(17)
C11 C9 C10 115.92(17)
C8 C9 C10 113.89(16)
C11 C9 H9A 104.5
C8 C9 H9A 104.5
C10 C9 H9A 104.5
C1 C10 C19 107.97(17)
C1 C10 C5 107.28(17)
C19 C10 C5 110.36(17)
C1 C10 C9 108.21(17)
C19 C10 C9 116.26(18)
C5 C10 C9 106.41(16)
O3 C11 C12 110.70(18)
O3 C11 C9 110.37(17)
C12 C11 C9 113.15(17)
O3 C11 H11A 107.5
C12 C11 H11A 107.5
C9 C11 H11A 107.5
O4 C12 C13 106.15(17)
O4 C12 C11 113.04(18)
C13 C12 C11 112.62(17)
O4 C12 H12A 108.3
C13 C12 H12A 108.3
C11 C12 H12A 108.3
O7 C13 C21 105.32(18)
O7 C13 C14 101.70(16)
C21 C13 C14 117.56(19)
O7 C13 C12 107.57(17)
C21 C13 C12 110.05(18)
C14 C13 C12 113.48(18)
C15 C14 C13 123.77(18)
C15 C14 C8 111.37(17)
C13 C14 C8 99.31(16)
C15 C14 H14A 107.1
C13 C14 H14A 107.1
C8 C14 H14A 107.1
O10 C15 C16 108.35(16)
O10 C15 C14 114.43(17)
C16 C15 C14 112.44(17)
O10 C15 H15A 107.1
C16 C15 H15A 107.1
C14 C15 H15A 107.1
O9 C16 O8 117.8(2)
O9 C16 C15 122.5(2)
O8 C16 C15 119.52(18)
C4 C18 H18A 109.5
C4 C18 H18B 109.5
H18A C18 H18B 109.5
C4 C18 H18C 109.5
H18A C18 H18C 109.5
H18B C18 H18C 109.5
C10 C19 H19A 109.5
C10 C19 H19B 109.5
H19A C19 H19B 109.5
C10 C19 H19C 109.5
H19A C19 H19C 109.5
H19B C19 H19C 109.5
O7 C20 C8 106.08(17)
O7 C20 H20A 110.5
C8 C20 H20A 110.5
O7 C20 H20B 110.5
C8 C20 H20B 110.5
H20A C20 H20B 108.7
O5 C21 O6 124.2(2)
O5 C21 C13 122.1(2)
O6 C21 C13 113.6(2)
O6 C22 H22A 109.5
O6 C22 H22B 109.5
H22A C22 H22B 109.5
O6 C22 H22C 109.5
H22A C22 H22C 109.5
H22B C22 H22C 109.5
O11 C1' O10 121.61(19)
O11 C1' C2' 122.9(2)
O10 C1' C2' 115.5(2)
C3' C2' C1' 131.1(2)
C3' C2' H2'A 114.4
C1' C2' H2'A 114.4
C2' C3' C4' 126.4(2)
C2' C3' C5' 119.6(2)
C4' C3' C5' 114.0(2)
C3' C4' H4'A 109.5
C3' C4' H4'B 109.5
H4'A C4' H4'B 109.5
C3' C4' H4'C 109.5
H4'A C4' H4'C 109.5
H4'B C4' H4'C 109.5
C3' C5' H5'A 109.5
C3' C5' H5'B 109.5
H5'A C5' H5'B 109.5
C3' C5' H5'C 109.5
H5'A C5' H5'C 109.5
H5'B C5' H5'C 109.5

loop_
_geom_bond_atom_site_label_1
_geom_bond_atom_site_label_2
_geom_bond_distance
O1 C2 1.229(3)
O2 C3 1.372(3)
O2 H2A 0.8200
O3 C11 1.423(3)
O3 H3A 0.8200
O4 C12 1.418(3)
O4 H4A 0.8200
O5 C21 1.207(3)
O6 C21 1.310(3)
O6 C22 1.445(3)
O7 C20 1.434(3)
O7 C13 1.443(3)
O8 C16 1.333(3)
O8 C7 1.469(3)
O9 C16 1.201(3)
O10 C1' 1.346(3)
O10 C15 1.444(2)
O11 C1' 1.220(3)
C1 C2 1.500(3)
C1 C10 1.539(3)
C1 H1A 0.9700
C1 H1B 0.9700
C2 C3 1.461(3)
C3 C4 1.334(3)
C4 C18 1.495(3)
C4 C5 1.516(3)
C5 C6 1.534(3)
C5 C10 1.556(3)
C5 H5A 0.9800
C6 C7 1.507(3)
C6 H6A 0.9700
C6 H6B 0.9700
C7 C8 1.524(3)
C7 H7A 0.9800
C8 C20 1.531(3)
C8 C14 1.540(3)
C8 C9 1.559(3)
C9 C11 1.541(3)
C9 C10 1.564(3)
C9 H9A 0.9800
C10 C19 1.545(3)
C11 C12 1.538(3)
C11 H11A 0.9800
C12 C13 1.535(3)
C12 H12A 0.9800
C13 C21 1.522(3)
C13 C14 1.525(3)
C14 C15 1.525(3)
C14 H14A 0.9800
C15 C16 1.519(3)
C15 H15A 0.9800
C18 H18A 0.9600
C18 H18B 0.9600
C18 H18C 0.9600
C19 H19A 0.9600
C19 H19B 0.9600
C19 H19C 0.9600
C20 H20A 0.9700
C20 H20B 0.9700
C22 H22A 0.9600
C22 H22B 0.9600
C22 H22C 0.9600
C1' C2' 1.456(3)
C2' C3' 1.333(3)
C2' H2'A 0.9300
C3' C4' 1.495(4)
C3' C5' 1.508(3)
C4' H4'A 0.9600
C4' H4'B 0.9600
C4' H4'C 0.9600
C5' H5'A 0.9600
C5' H5'B 0.9600
C5' H5'C 0.9600

loop_
_geom_hbond_atom_site_label_D
_geom_hbond_atom_site_label_H
_geom_hbond_atom_site_label_A
_geom_hbond_site_symmetry_A
_geom_hbond_distance_DH
_geom_hbond_distance_HA
_geom_hbond_distance_DA
_geom_hbond_angle_DHA
O2 H2A O1 . 0.82 2.17 2.629(3) 115.7
O3 H3A O11 3_555 0.82 2.09 2.911(2) 172.6
O4 H4A O9 3_655 0.82 2.41 3.180(2) 156.5
O4 H4A O8 3_655 0.82 2.33 3.066(2) 148.9
C11 H11A O9 3_655 0.98 2.54 3.368(4) 141.6
C5' H5'B O1 2_565 0.96 2.76 3.650(3) 154.6

loop_
_geom_torsion_atom_site_label_1
_geom_torsion_atom_site_label_2
_geom_torsion_atom_site_label_3
_geom_torsion_atom_site_label_4
_geom_torsion
C10 C1 C2 O1 149.1(2)
C10 C1 C2 C3 -34.3(3)
O1 C2 C3 C4 178.2(2)
C1 C2 C3 C4 1.5(4)
O1 C2 C3 O2 1.5(4)
C1 C2 C3 O2 -175.2(2)
O2 C3 C4 C18 6.0(4)
C2 C3 C4 C18 -170.5(2)
O2 C3 C4 C5 -177.6(2)
C2 C3 C4 C5 6.0(4)
C3 C4 C5 C6 148.1(2)
C18 C4 C5 C6 -35.4(3)
C3 C4 C5 C10 19.9(3)
C18 C4 C5 C10 -163.6(2)
C4 C5 C6 C7 166.34(18)
C10 C5 C6 C7 -63.4(2)
C16 O8 C7 C6 152.39(19)
C16 O8 C7 C8 27.7(3)
C5 C6 C7 O8 -69.4(2)
C5 C6 C7 C8 52.7(3)
O8 C7 C8 C20 -156.51(17)
C6 C7 C8 C20 86.2(2)
O8 C7 C8 C14 -49.6(2)
C6 C7 C8 C14 -166.86(19)
O8 C7 C8 C9 73.7(2)
C6 C7 C8 C9 -43.6(2)
C7 C8 C9 C11 179.43(18)
C20 C8 C9 C11 49.1(2)
C14 C8 C9 C11 -59.0(2)
C7 C8 C9 C10 45.3(2)
C20 C8 C9 C10 -85.0(2)
C14 C8 C9 C10 166.82(17)
C2 C1 C10 C19 -62.7(2)
C2 C1 C10 C5 56.3(2)
C2 C1 C10 C9 170.74(19)
C4 C5 C10 C1 -49.7(2)
C6 C5 C10 C1 179.60(17)
C4 C5 C10 C19 67.7(2)
C6 C5 C10 C19 -63.0(2)
C4 C5 C10 C9 -165.37(18)
C6 C5 C10 C9 64.0(2)
C11 C9 C10 C1 57.6(2)
C8 C9 C10 C1 -170.06(18)
C11 C9 C10 C19 -64.1(3)
C8 C9 C10 C19 68.3(2)
C11 C9 C10 C5 172.60(18)
C8 C9 C10 C5 -55.0(2)
C8 C9 C11 O3 -84.4(2)
C10 C9 C11 O3 48.7(2)
C8 C9 C11 C12 40.2(2)
C10 C9 C11 C12 173.40(18)
O3 C11 C12 O4 -153.84(17)
C9 C11 C12 O4 81.7(2)
O3 C11 C12 C13 85.9(2)
C9 C11 C12 C13 -38.6(3)
C20 O7 C13 C21 -148.07(18)
C20 O7 C13 C14 -24.9(2)
C20 O7 C13 C12 94.6(2)
O4 C12 C13 O7 -179.23(16)
C11 C12 C13 O7 -55.0(2)
O4 C12 C13 C21 66.5(2)
C11 C12 C13 C21 -169.28(19)
O4 C12 C13 C14 -67.5(2)
C11 C12 C13 C14 56.6(2)
O7 C13 C14 C15 170.06(18)
C21 C13 C14 C15 -75.6(3)
C12 C13 C14 C15 54.8(3)
O7 C13 C14 C8 46.42(19)
C21 C13 C14 C8 160.78(19)
C12 C13 C14 C8 -68.8(2)
C7 C8 C14 C15 61.3(2)
C20 C8 C14 C15 179.31(17)
C9 C8 C14 C15 -62.8(2)
C7 C8 C14 C13 -166.73(17)
C20 C8 C14 C13 -48.70(19)
C9 C8 C14 C13 69.2(2)
C1' O10 C15 C16 -57.0(2)
C1' O10 C15 C14 69.3(2)
C13 C14 C15 O10 71.0(3)
C8 C14 C15 O10 -170.89(16)
C13 C14 C15 C16 -164.80(18)
C8 C14 C15 C16 -46.7(2)
C7 O8 C16 O9 171.5(2)
C7 O8 C16 C15 -13.0(3)
O10 C15 C16 O9 -35.3(3)
C14 C15 C16 O9 -162.7(2)
O10 C15 C16 O8 149.45(18)
C14 C15 C16 O8 22.0(3)
C13 O7 C20 C8 -6.9(2)
C7 C8 C20 O7 148.59(17)
C14 C8 C20 O7 35.0(2)
C9 C8 C20 O7 -81.7(2)
C22 O6 C21 O5 0.9(4)
C22 O6 C21 C13 -175.2(2)
O7 C13 C21 O5 -61.0(3)
C14 C13 C21 O5 -173.3(2)
C12 C13 C21 O5 54.7(3)
O7 C13 C21 O6 115.2(2)
C14 C13 C21 O6 2.8(3)
C12 C13 C21 O6 -129.1(2)
C15 O10 C1' O11 -1.1(3)
C15 O10 C1' C2' 177.03(19)
O11 C1' C2' C3' -169.2(3)
O10 C1' C2' C3' 12.7(4)
C1' C2' C3' C4' 2.3(5)
C1' C2' C3' C5' -179.0(3)

loop_
_cod_related_entry_id
_cod_related_entry_database
_cod_related_entry_code
1 ChemSpider 66141
